data_8107092
loop_
_publ_author_name
'El-Hiti, Gamal A.'
'Abdel-Wahab, Bakr F.'
'Baashen, Mohammed'
'Ghabbour, Hazem A.'

_publ_section_title
;
 Crystal structure of ethyl
 5-amino-3-(methylthio)-1-(1-phenyl-5-(thiophen-2-yl)-1H-pyrazole-3-carbonyl)-1H-pyrazole-4-carboxylate,
 C21H19N5O3S2
;
_journal_issue 4
_journal_name_full 'Zeitschrift f\"ur Kristallographie - New Crystal Structures'
_journal_page_first 1051
_journal_page_last 1052
_journal_paper_doi 10.1515/ncrs-2016-0046
_journal_volume 231
_journal_year 2016
_chemical_formula_sum 'C21 H19 N5 O3 S2'
_chemical_formula_weight 453.53
_space_group_crystal_system monoclinic
_space_group_IT_number 14
_space_group_name_Hall '-P 2ybc'
_space_group_name_H-M_alt 'P 1 21/c 1'
_atom_sites_solution_hydrogens mixed
_cell_angle_alpha 90
_cell_angle_beta 101.630(2)
_cell_angle_gamma 90
_cell_formula_units_Z 4
_cell_length_a 24.7576(12)
_cell_length_b 5.0596(2)
_cell_length_c 16.9165(8)
_cell_measurement_reflns_used 6249
_cell_measurement_temperature 100(2)
_cell_measurement_theta_max 26.05
_cell_measurement_theta_min 2.43
_cell_volume 2075.52(16)
_computing_cell_refinement 'Bruker SAINT'
_computing_data_collection 'Bruker APEX2'
_computing_data_reduction 'Bruker SAINT'
_computing_molecular_graphics 'Bruker SHELXTL'
_computing_publication_material 'Bruker SHELXTL'
_computing_structure_refinement 'SHELXL-2014 (Sheldrick 2014)'
_computing_structure_solution 'SHELXS-97 (Sheldrick 2008)'
_diffrn_ambient_temperature 100(2)
_diffrn_measured_fraction_theta_full 0.999
_diffrn_measured_fraction_theta_max 0.999
_diffrn_measurement_device_type 'Bruker APEX-II D8 advance'
_diffrn_measurement_method '\f and \w scans'
_diffrn_radiation_type MoK\a
_diffrn_radiation_wavelength 0.71073
_diffrn_reflns_av_R_equivalents 0.0856
_diffrn_reflns_av_unetI/netI 0.0496
_diffrn_reflns_Laue_measured_fraction_full 0.999
_diffrn_reflns_Laue_measured_fraction_max 0.999
_diffrn_reflns_limit_h_max 29
_diffrn_reflns_limit_h_min -29
_diffrn_reflns_limit_k_max 6
_diffrn_reflns_limit_k_min -6
_diffrn_reflns_limit_l_max 20
_diffrn_reflns_limit_l_min -20
_diffrn_reflns_number 29436
_diffrn_reflns_point_group_measured_fraction_full 0.999
_diffrn_reflns_point_group_measured_fraction_max 0.999
_diffrn_reflns_theta_full 24.998
_diffrn_reflns_theta_max 24.998
_diffrn_reflns_theta_min 2.432
_diffrn_standards_decay_% .
_diffrn_standards_interval_count .
_diffrn_standards_interval_time .
_diffrn_standards_number 0
_exptl_absorpt_coefficient_mu 0.292
_exptl_absorpt_correction_T_max 0.872
_exptl_absorpt_correction_T_min 0.824
_exptl_absorpt_correction_type multi-scan
_exptl_absorpt_process_details SADABS_Bruker_2014
_exptl_crystal_colour colourless
_exptl_crystal_density_diffrn 1.451
_exptl_crystal_description needle
_exptl_crystal_F_000 944
_exptl_crystal_size_max 0.857
_exptl_crystal_size_mid 0.231
_exptl_crystal_size_min 0.054
_refine_diff_density_max 0.266
_refine_diff_density_min -0.358
_refine_diff_density_rms 0.060
_refine_ls_extinction_coef .
_refine_ls_extinction_method none
_refine_ls_goodness_of_fit_ref 1.114
_refine_ls_hydrogen_treatment mixed
_refine_ls_matrix_type full
_refine_ls_number_parameters 290
_refine_ls_number_reflns 3623
_refine_ls_number_restraints 0
_refine_ls_restrained_S_all 1.114
_refine_ls_R_factor_all 0.0674
_refine_ls_R_factor_gt 0.0427
_refine_ls_shift/su_max 0.000
_refine_ls_shift/su_mean 0.000
_refine_ls_structure_factor_coef Fsqd
_refine_ls_weighting_details 'w=1/[\s^2^(Fo^2^)+(0.0500P)^2^+0.4868P] where P=(Fo^2^+2Fc^2^)/3'
_refine_ls_weighting_scheme calc
_refine_ls_wR_factor_gt 0.0945
_refine_ls_wR_factor_ref 0.1040
_reflns_Friedel_coverage 0.000
_reflns_Friedel_fraction_full .
_reflns_Friedel_fraction_max .
_reflns_number_gt 2766
_reflns_number_total 3623
_reflns_threshold_expression 'I > 2\s(I)'
_cod_data_source_file suppl_ncrs-2016-0046_suppl.cif
_cod_data_source_block a_A
_cod_original_sg_symbol_H-M 'P 21/c'
_cod_database_code 8107092
_shelx_space_group_comment
;
The symmetry employed for this shelxl refinement is uniquely defined
by the following loop, which should always be used as a source of
symmetry information in preference to the above space-group names.
They are only intended as comments.
;

loop_
_space_group_symop_operation_xyz
'x, y, z'
'-x, y+1/2, -z+1/2'
'-x, -y, -z'
'x, -y-1/2, z-1/2'

loop_
_atom_site_label
_atom_site_type_symbol
_atom_site_fract_x
_atom_site_fract_y
_atom_site_fract_z
_atom_site_U_iso_or_equiv
_atom_site_adp_type
_atom_site_occupancy
_atom_site_site_symmetry_order
_atom_site_calc_flag
_atom_site_refinement_flags_posn
_atom_site_refinement_flags_adp
_atom_site_refinement_flags_occupancy
_atom_site_disorder_assembly
_atom_site_disorder_group
S1 S -0.79753(3) -0.17076(13) 0.42519(4) 0.0236(2) Uani 1 1 d . . . . .
S2 S -0.61383(3) -1.07683(12) 0.52294(4) 0.01806(18) Uani 1 1 d . . . . .
O1 O -0.75167(7) -0.9039(3) 0.77827(10) 0.0236(4) Uani 1 1 d . . . . .
O2 O -0.58957(7) -1.5987(3) 0.75605(10) 0.0195(4) Uani 1 1 d . . . . .
O3 O -0.55928(7) -1.4877(3) 0.64286(9) 0.0182(4) Uani 1 1 d . . . . .
N1 N -0.84091(8) -0.3677(4) 0.63459(11) 0.0129(5) Uani 1 1 d . . . . .
N2 N -0.81784(8) -0.5509(4) 0.68870(11) 0.0153(5) Uani 1 1 d . . . . .
N3 N -0.69809(8) -0.9648(4) 0.68660(11) 0.0134(5) Uani 1 1 d . . . . .
N4 N -0.68408(8) -0.9041(4) 0.61265(11) 0.0146(5) Uani 1 1 d . . . . .
N5 N -0.67289(10) -1.2746(5) 0.79543(13) 0.0199(5) Uani 1 1 d . . . . .
C1 C -0.83170(11) 0.1002(5) 0.38090(15) 0.0219(6) Uani 1 1 d . . . . .
H1A H -0.8288 0.1628 0.3302 0.026 Uiso 1 1 calc R U . . .
C2 C -0.86322(11) 0.2132(5) 0.42727(14) 0.0175(6) Uani 1 1 d . . . . .
H2A H -0.8846 0.3628 0.4122 0.021 Uiso 1 1 calc R U . . .
C3 C -0.86036(10) 0.0789(5) 0.50214(14) 0.0147(6) Uani 1 1 d . . . . .
H3A H -0.8796 0.1315 0.5413 0.018 Uiso 1 1 calc R U . . .
C4 C -0.82607(10) -0.1364(5) 0.50994(14) 0.0133(6) Uani 1 1 d . . . . .
C5 C -0.81039(10) -0.3250(5) 0.57580(14) 0.0128(5) Uani 1 1 d . . . . .
C6 C -0.76617(10) -0.4932(5) 0.59329(14) 0.0131(5) Uani 1 1 d . . . . .
H6A H -0.7380 -0.5131 0.5648 0.016 Uiso 1 1 calc R U . . .
C7 C -0.77235(10) -0.6293(5) 0.66346(14) 0.0138(6) Uani 1 1 d . . . . .
C8 C -0.74090(10) -0.8372(5) 0.71411(14) 0.0156(6) Uani 1 1 d . . . . .
C9 C -0.66742(10) -1.1732(5) 0.72440(14) 0.0143(6) Uani 1 1 d . . . . .
C10 C -0.63237(10) -1.2498(5) 0.67460(14) 0.0146(5) Uani 1 1 d . . . . .
C11 C -0.64483(10) -1.0742(5) 0.60677(14) 0.0149(6) Uani 1 1 d . . . . .
C12 C -0.59292(10) -1.4611(5) 0.69548(14) 0.0157(6) Uani 1 1 d . . . . .
C13 C -0.51516(11) -1.6832(5) 0.66408(15) 0.0212(6) Uani 1 1 d . . . . .
H13A H -0.5305 -1.8598 0.6633 0.025 Uiso 1 1 calc R U . . .
H13B H -0.4937 -1.6485 0.7176 0.025 Uiso 1 1 calc R U . . .
C14 C -0.47994(12) -1.6592(6) 0.60266(18) 0.0355(8) Uani 1 1 d . . . . .
H14A H -0.4506 -1.7862 0.6139 0.053 Uiso 1 1 calc R U . . .
H14B H -0.4647 -1.4843 0.6046 0.053 Uiso 1 1 calc R U . . .
H14C H -0.5018 -1.6917 0.5499 0.053 Uiso 1 1 calc R U . . .
C15 C -0.64827(11) -0.7991(5) 0.46764(15) 0.0216(6) Uani 1 1 d . . . . .
H15A H -0.6329 -0.7677 0.4207 0.032 Uiso 1 1 calc R U . . .
H15B H -0.6433 -0.6450 0.5014 0.032 Uiso 1 1 calc R U . . .
H15C H -0.6869 -0.8368 0.4514 0.032 Uiso 1 1 calc R U . . .
C16 C -0.89186(10) -0.2494(5) 0.64389(14) 0.0136(6) Uani 1 1 d . . . . .
C17 C -0.89276(11) -0.0911(5) 0.70933(15) 0.0210(6) Uani 1 1 d . . . . .
H17A H -0.8608 -0.0640 0.7481 0.025 Uiso 1 1 calc R U . . .
C18 C -0.94180(11) 0.0283(5) 0.71700(16) 0.0268(7) Uani 1 1 d . . . . .
H18A H -0.9427 0.1364 0.7612 0.032 Uiso 1 1 calc R U . . .
C19 C -0.98946(11) -0.0117(5) 0.65957(16) 0.0233(6) Uani 1 1 d . . . . .
H19A H -1.0222 0.0695 0.6649 0.028 Uiso 1 1 calc R U . . .
C20 C -0.98796(11) -0.1728(5) 0.59430(16) 0.0247(7) Uani 1 1 d . . . . .
H20A H -1.0198 -0.2006 0.5555 0.030 Uiso 1 1 calc R U . . .
C21 C -0.93902(11) -0.2936(5) 0.58631(16) 0.0224(6) Uani 1 1 d . . . . .
H21A H -0.9380 -0.4033 0.5425 0.027 Uiso 1 1 calc R U . . .
H2N5 H -0.6961(12) -1.207(5) 0.8206(16) 0.026(8) Uiso 1 1 d . . . . .
H1N5 H -0.6525(13) -1.403(6) 0.8072(18) 0.035(10) Uiso 1 1 d . . . . .

loop_
_atom_site_aniso_label
_atom_site_aniso_U_11
_atom_site_aniso_U_22
_atom_site_aniso_U_33
_atom_site_aniso_U_23
_atom_site_aniso_U_13
_atom_site_aniso_U_12
S1 0.0310(4) 0.0224(4) 0.0223(4) 0.0047(3) 0.0169(3) 0.0033(3)
S2 0.0226(4) 0.0165(3) 0.0171(3) -0.0012(3) 0.0088(3) 0.0017(3)
O1 0.0253(11) 0.0296(11) 0.0182(10) 0.0084(8) 0.0100(8) 0.0086(9)
O2 0.0208(10) 0.0182(10) 0.0185(10) 0.0022(8) 0.0014(8) 0.0025(8)
O3 0.0173(10) 0.0190(10) 0.0178(9) 0.0013(7) 0.0025(8) 0.0072(8)
N1 0.0114(11) 0.0149(11) 0.0125(11) 0.0010(8) 0.0028(9) 0.0023(9)
N2 0.0175(12) 0.0160(11) 0.0126(11) 0.0018(9) 0.0036(9) 0.0025(9)
N3 0.0144(12) 0.0141(11) 0.0121(11) 0.0013(9) 0.0039(9) 0.0001(9)
N4 0.0180(12) 0.0165(11) 0.0099(11) -0.0001(9) 0.0039(9) -0.0007(10)
N5 0.0196(14) 0.0235(14) 0.0176(12) 0.0062(10) 0.0058(11) 0.0070(11)
C1 0.0267(16) 0.0215(15) 0.0172(14) 0.0044(12) 0.0035(12) -0.0083(12)
C2 0.0189(15) 0.0136(13) 0.0182(14) 0.0034(11) -0.0007(11) -0.0007(11)
C3 0.0180(14) 0.0141(13) 0.0127(13) -0.0013(10) 0.0052(11) -0.0013(11)
C4 0.0121(14) 0.0163(13) 0.0114(12) -0.0027(10) 0.0025(10) -0.0046(11)
C5 0.0154(14) 0.0134(13) 0.0107(12) -0.0029(10) 0.0057(10) -0.0037(11)
C6 0.0112(13) 0.0147(13) 0.0143(13) -0.0015(10) 0.0049(10) -0.0025(10)
C7 0.0124(14) 0.0145(13) 0.0142(13) -0.0030(10) 0.0024(11) -0.0010(10)
C8 0.0133(14) 0.0183(14) 0.0153(14) -0.0022(11) 0.0030(11) -0.0007(11)
C9 0.0131(14) 0.0163(13) 0.0123(13) 0.0003(10) -0.0003(11) -0.0022(11)
C10 0.0156(14) 0.0121(13) 0.0161(13) -0.0012(10) 0.0028(11) -0.0007(11)
C11 0.0150(14) 0.0133(13) 0.0167(13) -0.0024(11) 0.0036(11) -0.0032(11)
C12 0.0132(14) 0.0168(13) 0.0156(13) -0.0040(11) -0.0007(11) -0.0039(11)
C13 0.0187(15) 0.0246(15) 0.0186(14) 0.0027(12) -0.0004(12) 0.0124(12)
C14 0.0262(18) 0.046(2) 0.0362(18) 0.0128(15) 0.0109(14) 0.0172(15)
C15 0.0297(17) 0.0179(14) 0.0180(14) 0.0012(11) 0.0067(12) 0.0002(12)
C16 0.0131(14) 0.0144(14) 0.0145(13) 0.0057(10) 0.0060(11) 0.0019(11)
C17 0.0194(15) 0.0250(15) 0.0189(14) -0.0025(12) 0.0044(12) 0.0002(12)
C18 0.0254(17) 0.0298(16) 0.0281(16) -0.0082(13) 0.0122(13) 0.0038(13)
C19 0.0168(15) 0.0248(15) 0.0308(16) 0.0058(12) 0.0108(13) 0.0063(12)
C20 0.0127(15) 0.0324(16) 0.0266(16) 0.0001(13) -0.0015(12) 0.0017(12)
C21 0.0185(15) 0.0251(15) 0.0235(15) -0.0070(12) 0.0043(12) -0.0008(12)

loop_
_atom_type_symbol
_atom_type_description
_atom_type_scat_dispersion_real
_atom_type_scat_dispersion_imag
_atom_type_scat_source
C C 0.0033 0.0016 'International Tables Vol C Tables 4.2.6.8 and 6.1.1.4'
H H 0.0000 0.0000 'International Tables Vol C Tables 4.2.6.8 and 6.1.1.4'
N N 0.0061 0.0033 'International Tables Vol C Tables 4.2.6.8 and 6.1.1.4'
O O 0.0106 0.0060 'International Tables Vol C Tables 4.2.6.8 and 6.1.1.4'
S S 0.1246 0.1234 'International Tables Vol C Tables 4.2.6.8 and 6.1.1.4'

loop_
_geom_angle_atom_site_label_1
_geom_angle_atom_site_label_2
_geom_angle_atom_site_label_3
_geom_angle
_geom_angle_site_symmetry_1
_geom_angle_site_symmetry_3
C1 S1 C4 91.94(12) . .
C11 S2 C15 100.15(12) . .
C12 O3 C13 115.91(18) . .
N2 N1 C5 112.23(19) . .
N2 N1 C16 118.37(18) . .
C5 N1 C16 129.40(19) . .
C7 N2 N1 104.80(18) . .
C9 N3 N4 111.73(18) . .
C9 N3 C8 125.6(2) . .
N4 N3 C8 122.54(19) . .
C11 N4 N3 104.13(19) . .
C9 N5 H2N5 119.7(19) . .
C9 N5 H1N5 111(2) . .
H2N5 N5 H1N5 130(3) . .
C2 C1 S1 112.4(2) . .
C2 C1 H1A 123.8 . .
S1 C1 H1A 123.8 . .
C1 C2 C3 112.7(2) . .
C1 C2 H2A 123.7 . .
C3 C2 H2A 123.7 . .
C4 C3 C2 112.5(2) . .
C4 C3 H3A 123.7 . .
C2 C3 H3A 123.7 . .
C3 C4 C5 131.1(2) . .
C3 C4 S1 110.41(18) . .
C5 C4 S1 118.46(18) . .
C6 C5 N1 106.0(2) . .
C6 C5 C4 130.5(2) . .
N1 C5 C4 123.5(2) . .
C5 C6 C7 105.5(2) . .
C5 C6 H6A 127.2 . .
C7 C6 H6A 127.2 . .
N2 C7 C6 111.4(2) . .
N2 C7 C8 113.9(2) . .
C6 C7 C8 134.8(2) . .
O1 C8 N3 119.1(2) . .
O1 C8 C7 122.1(2) . .
N3 C8 C7 118.8(2) . .
N5 C9 N3 124.3(2) . .
N5 C9 C10 129.0(2) . .
N3 C9 C10 106.7(2) . .
C9 C10 C11 104.7(2) . .
C9 C10 C12 122.4(2) . .
C11 C10 C12 132.9(2) . .
N4 C11 C10 112.8(2) . .
N4 C11 S2 121.28(18) . .
C10 C11 S2 125.92(19) . .
O2 C12 O3 123.4(2) . .
O2 C12 C10 123.6(2) . .
O3 C12 C10 113.0(2) . .
O3 C13 C14 106.7(2) . .
O3 C13 H13A 110.4 . .
C14 C13 H13A 110.4 . .
O3 C13 H13B 110.4 . .
C14 C13 H13B 110.4 . .
H13A C13 H13B 108.6 . .
C13 C14 H14A 109.5 . .
C13 C14 H14B 109.5 . .
H14A C14 H14B 109.5 . .
C13 C14 H14C 109.5 . .
H14A C14 H14C 109.5 . .
H14B C14 H14C 109.5 . .
S2 C15 H15A 109.5 . .
S2 C15 H15B 109.5 . .
H15A C15 H15B 109.5 . .
S2 C15 H15C 109.5 . .
H15A C15 H15C 109.5 . .
H15B C15 H15C 109.5 . .
C17 C16 C21 121.1(2) . .
C17 C16 N1 119.4(2) . .
C21 C16 N1 119.6(2) . .
C16 C17 C18 119.2(2) . .
C16 C17 H17A 120.4 . .
C18 C17 H17A 120.4 . .
C19 C18 C17 120.7(3) . .
C19 C18 H18A 119.7 . .
C17 C18 H18A 119.7 . .
C20 C19 C18 119.5(2) . .
C20 C19 H19A 120.3 . .
C18 C19 H19A 120.3 . .
C19 C20 C21 120.2(3) . .
C19 C20 H20A 119.9 . .
C21 C20 H20A 119.9 . .
C16 C21 C20 119.4(2) . .
C16 C21 H21A 120.3 . .
C20 C21 H21A 120.3 . .

loop_
_geom_bond_atom_site_label_1
_geom_bond_atom_site_label_2
_geom_bond_distance
_geom_bond_site_symmetry_2
S1 C1 1.703(3) .
S1 C4 1.730(2) .
S2 C11 1.743(2) .
S2 C15 1.804(3) .
O1 C8 1.216(3) .
O2 C12 1.227(3) .
O3 C12 1.343(3) .
O3 C13 1.464(3) .
N1 N2 1.346(3) .
N1 C5 1.382(3) .
N1 C16 1.433(3) .
N2 C7 1.342(3) .
N3 C9 1.379(3) .
N3 N4 1.398(3) .
N3 C8 1.398(3) .
N4 C11 1.316(3) .
N5 C9 1.338(3) .
N5 H2N5 0.85(3) .
N5 H1N5 0.82(3) .
C1 C2 1.341(4) .
C1 H1A 0.9300 .
C2 C3 1.426(3) .
C2 H2A 0.9300 .
C3 C4 1.371(3) .
C3 H3A 0.9300 .
C4 C5 1.459(3) .
C5 C6 1.371(3) .
C6 C7 1.407(3) .
C6 H6A 0.9300 .
C7 C8 1.476(3) .
C9 C10 1.381(3) .
C10 C11 1.435(3) .
C10 C12 1.443(3) .
C13 C14 1.490(4) .
C13 H13A 0.9700 .
C13 H13B 0.9700 .
C14 H14A 0.9600 .
C14 H14B 0.9600 .
C14 H14C 0.9600 .
C15 H15A 0.9600 .
C15 H15B 0.9600 .
C15 H15C 0.9600 .
C16 C17 1.370(3) .
C16 C21 1.380(3) .
C17 C18 1.385(4) .
C17 H17A 0.9300 .
C18 C19 1.384(4) .
C18 H18A 0.9300 .
C19 C20 1.379(4) .
C19 H19A 0.9300 .
C20 C21 1.388(4) .
C20 H20A 0.9300 .
C21 H21A 0.9300 .

loop_
_geom_torsion_atom_site_label_1
_geom_torsion_atom_site_label_2
_geom_torsion_atom_site_label_3
_geom_torsion_atom_site_label_4
_geom_torsion
_geom_torsion_site_symmetry_1
_geom_torsion_site_symmetry_2
_geom_torsion_site_symmetry_3
_geom_torsion_site_symmetry_4
C5 N1 N2 C7 -0.9(2) . . . .
C16 N1 N2 C7 178.3(2) . . . .
C9 N3 N4 C11 -0.6(3) . . . .
C8 N3 N4 C11 -176.5(2) . . . .
C4 S1 C1 C2 0.1(2) . . . .
S1 C1 C2 C3 0.0(3) . . . .
C1 C2 C3 C4 -0.2(3) . . . .
C2 C3 C4 C5 178.9(2) . . . .
C2 C3 C4 S1 0.2(3) . . . .
C1 S1 C4 C3 -0.15(19) . . . .
C1 S1 C4 C5 -179.0(2) . . . .
N2 N1 C5 C6 0.9(3) . . . .
C16 N1 C5 C6 -178.2(2) . . . .
N2 N1 C5 C4 -179.9(2) . . . .
C16 N1 C5 C4 1.0(4) . . . .
C3 C4 C5 C6 -160.2(3) . . . .
S1 C4 C5 C6 18.4(4) . . . .
C3 C4 C5 N1 20.8(4) . . . .
S1 C4 C5 N1 -160.61(18) . . . .
N1 C5 C6 C7 -0.5(3) . . . .
C4 C5 C6 C7 -179.6(2) . . . .
N1 N2 C7 C6 0.6(3) . . . .
N1 N2 C7 C8 -178.82(19) . . . .
C5 C6 C7 N2 -0.1(3) . . . .
C5 C6 C7 C8 179.2(3) . . . .
C9 N3 C8 O1 3.1(4) . . . .
N4 N3 C8 O1 178.4(2) . . . .
C9 N3 C8 C7 -175.7(2) . . . .
N4 N3 C8 C7 -0.4(3) . . . .
N2 C7 C8 O1 -9.1(3) . . . .
C6 C7 C8 O1 171.7(3) . . . .
N2 C7 C8 N3 169.6(2) . . . .
C6 C7 C8 N3 -9.6(4) . . . .
N4 N3 C9 N5 -179.0(2) . . . .
C8 N3 C9 N5 -3.3(4) . . . .
N4 N3 C9 C10 0.4(3) . . . .
C8 N3 C9 C10 176.1(2) . . . .
N5 C9 C10 C11 179.4(3) . . . .
N3 C9 C10 C11 0.0(3) . . . .
N5 C9 C10 C12 -1.9(4) . . . .
N3 C9 C10 C12 178.7(2) . . . .
N3 N4 C11 C10 0.6(3) . . . .
N3 N4 C11 S2 179.73(16) . . . .
C9 C10 C11 N4 -0.4(3) . . . .
C12 C10 C11 N4 -178.9(2) . . . .
C9 C10 C11 S2 -179.48(18) . . . .
C12 C10 C11 S2 2.0(4) . . . .
C15 S2 C11 N4 3.0(2) . . . .
C15 S2 C11 C10 -178.0(2) . . . .
C13 O3 C12 O2 -3.5(3) . . . .
C13 O3 C12 C10 174.9(2) . . . .
C9 C10 C12 O2 4.5(4) . . . .
C11 C10 C12 O2 -177.2(2) . . . .
C9 C10 C12 O3 -174.0(2) . . . .
C11 C10 C12 O3 4.4(4) . . . .
C12 O3 C13 C14 -174.2(2) . . . .
N2 N1 C16 C17 66.5(3) . . . .
C5 N1 C16 C17 -114.5(3) . . . .
N2 N1 C16 C21 -114.5(2) . . . .
C5 N1 C16 C21 64.6(3) . . . .
C21 C16 C17 C18 -0.7(4) . . . .
N1 C16 C17 C18 178.4(2) . . . .
C16 C17 C18 C19 0.2(4) . . . .
C17 C18 C19 C20 0.2(4) . . . .
C18 C19 C20 C21 -0.1(4) . . . .
C17 C16 C21 C20 0.9(4) . . . .
N1 C16 C21 C20 -178.2(2) . . . .
C19 C20 C21 C16 -0.5(4) . . . .
